data_7249671
loop_
_publ_author_name
'Li, Qiuyu'
'Cao, Qiuyue'
'Xi, Jing'
'Zhang, Ziyi'
'Binling, Yao'
'Shao, Dong'
'Deng, Yi-Fei'
'Zhang, Yuan-Zhu'

_publ_section_title
;
 Structural regulation of three Fe-Co cyanometallate complexes: reactant
 ratio issue
;
_journal_name_full CrystEngComm
_journal_paper_doi 10.1039/D4CE01049C
_journal_year 2025
_chemical_formula_moiety 'C54 H46 B2 Co2 Fe2 N32, 2(Cl O4), 2(H2 O), 2(C2 H3 N)'
_chemical_formula_sum 'C58 H56 B2 Cl2 Co2 Fe2 N34 O10'
_chemical_formula_weight 1711.44
_space_group_crystal_system triclinic
_space_group_IT_number 2
_space_group_name_Hall '-P 1'
_space_group_name_H-M_alt 'P -1'
_atom_sites_solution_hydrogens mixed
_atom_sites_solution_primary dual
_audit_creation_date 2023-07-30
_audit_creation_method
;
Olex2 1.5
(compiled 2023.03.06 svn.rbb2c1857 for OlexSys, GUI svn.r6748)
;
_audit_update_record
;
2024-10-12 deposited with the CCDC.	2024-12-03 downloaded from the CCDC.
;
_cell_angle_alpha 69.317(3)
_cell_angle_beta 75.823(3)
_cell_angle_gamma 69.273(3)
_cell_formula_units_Z 1
_cell_length_a 10.9427(11)
_cell_length_b 13.2533(14)
_cell_length_c 14.3559(15)
_cell_measurement_reflns_used 9954
_cell_measurement_temperature 101.42
_cell_measurement_theta_max 25.41
_cell_measurement_theta_min 2.35
_cell_volume 1804.5(3)
_computing_cell_refinement 'SAINT v8.37A (Bruker, 2015)'
_computing_data_reduction 'SAINT v8.37A (Bruker, 2015)'
_computing_molecular_graphics 'Olex2 1.5 (Dolomanov et al., 2009)'
_computing_publication_material 'Olex2 1.5 (Dolomanov et al., 2009)'
_computing_structure_refinement 'XL  (Sheldrick, 2008)'
_computing_structure_solution 'SHELXT 2014/5 (Sheldrick, 2014)'
_diffrn_ambient_temperature 101.42
_diffrn_detector 'Bruker PHOTO 100 area detector'
_diffrn_detector_area_resol_mean 7.9
_diffrn_detector_type 'CCD area detector'
_diffrn_measured_fraction_theta_full 0.999
_diffrn_measured_fraction_theta_max 0.996
_diffrn_measurement_device 'three-circle diffractometer'
_diffrn_measurement_device_type 'Bruker APEX-II CCD'
_diffrn_measurement_method '\f and \w scans'
_diffrn_radiation_monochromator 'mirror optics'
_diffrn_radiation_probe x-ray
_diffrn_radiation_type MoK\a
_diffrn_radiation_wavelength 0.71073
_diffrn_reflns_av_R_equivalents 0.0583
_diffrn_reflns_av_unetI/netI 0.0339
_diffrn_reflns_Laue_measured_fraction_full 0.999
_diffrn_reflns_Laue_measured_fraction_max 0.996
_diffrn_reflns_limit_h_max 13
_diffrn_reflns_limit_h_min -13
_diffrn_reflns_limit_k_max 15
_diffrn_reflns_limit_k_min -15
_diffrn_reflns_limit_l_max 17
_diffrn_reflns_limit_l_min -17
_diffrn_reflns_number 43382
_diffrn_reflns_point_group_measured_fraction_full 0.999
_diffrn_reflns_point_group_measured_fraction_max 0.996
_diffrn_reflns_theta_full 25.242
_diffrn_reflns_theta_max 25.444
_diffrn_reflns_theta_min 2.353
_diffrn_source 'microfocus sealed X-ray tube'
_diffrn_source_type 'Incoatec I\ms'
_diffrn_standards_number 0
_exptl_absorpt_coefficient_mu 1.001
_exptl_absorpt_correction_T_max 0.7452
_exptl_absorpt_correction_T_min 0.6433
_exptl_absorpt_correction_type multi-scan
_exptl_absorpt_process_details
;
SADABS-2014/5 (Bruker,2014/5) was used for absorption correction.
wR2(int) was 0.1631 before and 0.0650 after correction.
The Ratio of minimum to maximum transmission is 0.8633.
The \l/2 correction factor is Not present.
;
_exptl_crystal_colour 'clear reddish red'
_exptl_crystal_colour_lustre clear
_exptl_crystal_colour_modifier reddish
_exptl_crystal_colour_primary red
_exptl_crystal_density_diffrn 1.575
_exptl_crystal_description block
_exptl_crystal_F_000 872
_exptl_crystal_size_max 0.25
_exptl_crystal_size_mid 0.23
_exptl_crystal_size_min 0.19
_refine_diff_density_max 0.495
_refine_diff_density_min -0.508
_refine_diff_density_rms 0.064
_refine_ls_extinction_method none
_refine_ls_goodness_of_fit_ref 1.047
_refine_ls_hydrogen_treatment mixed
_refine_ls_matrix_type full
_refine_ls_number_parameters 509
_refine_ls_number_reflns 6641
_refine_ls_number_restraints 0
_refine_ls_restrained_S_all 1.047
_refine_ls_R_factor_all 0.0396
_refine_ls_R_factor_gt 0.0302
_refine_ls_shift/su_max 0.001
_refine_ls_shift/su_mean 0.000
_refine_ls_structure_factor_coef Fsqd
_refine_ls_weighting_details 'w=1/[\s^2^(Fo^2^)+(0.0410P)^2^+1.3140P] where P=(Fo^2^+2Fc^2^)/3'
_refine_ls_weighting_scheme calc
_refine_ls_wR_factor_gt 0.0772
_refine_ls_wR_factor_ref 0.0819
_reflns_Friedel_coverage 0.000
_reflns_number_gt 5690
_reflns_number_total 6641
_reflns_threshold_expression 'I > 2\s(I)'
_cod_data_source_file d4ce01049c2.cif
_cod_data_source_block 1
_cod_database_code 7249671
_shelx_shelxl_version_number 2014/7
_shelx_space_group_comment
;
The symmetry employed for this shelxl refinement is uniquely defined
by the following loop, which should always be used as a source of
symmetry information in preference to the above space-group names.
They are only intended as comments.
;
_shelx_estimated_absorpt_t_max 0.833
_shelx_estimated_absorpt_t_min 0.788
_olex2_refinement_description
;
1. Fixed Uiso
 At 1.2 times of:
  All B(H) groups, All C(H) groups
 At 1.5 times of:
  All C(H,H,H) groups
2.a Ternary CH refined with riding coordinates:
 C7(H7), B1(H1A)
2.b Aromatic/amide H refined with riding coordinates:
 C17(H17), C1(H1), C2(H2), C20(H20), C25(H25), C3(H3), C23(H23), C18(H18),
 C10(H10), C13(H13), C11(H11), C9(H9), C19(H19), C21(H21), C4(H4), C6(H6),
 C14(H14), C24(H24), C22(H22), C5(H5)
2.c Idealised Me refined as rotating group:
 C28(H28A,H28B,H28C)
;
_olex2_submission_special_instructions 'No special instructions were received'

loop_
_space_group_symop_operation_xyz
'x, y, z'
'-x, -y, -z'

loop_
_atom_site_label
_atom_site_type_symbol
_atom_site_fract_x
_atom_site_fract_y
_atom_site_fract_z
_atom_site_U_iso_or_equiv
_atom_site_adp_type
_atom_site_occupancy
_atom_site_site_symmetry_order
_atom_site_calc_flag
_atom_site_refinement_flags_posn
_atom_site_refinement_flags_adp
_atom_site_refinement_flags_occupancy
_atom_site_disorder_assembly
_atom_site_disorder_group
Co1 Co 0.25791(3) 0.76661(2) 0.39789(2) 0.01010(8) Uani 1 1 d . . . . .
Fe1 Fe 0.38781(3) 0.37244(2) 0.37315(2) 0.00972(9) Uani 1 1 d . . . . .
Cl1 Cl 0.08848(6) 0.27804(5) 0.98694(4) 0.02379(14) Uani 1 1 d . . . . .
O1 O 0.19657(19) 0.40799(16) 0.69758(15) 0.0309(4) Uani 1 1 d . . . . .
N1 N 0.38818(17) 0.82997(14) 0.26945(13) 0.0141(4) Uani 1 1 d . . . . .
N12 N 0.50754(17) 0.43686(14) 0.25901(12) 0.0128(4) Uani 1 1 d . . . . .
N14 N 0.26567(17) 0.40496(14) 0.27938(13) 0.0135(4) Uani 1 1 d . . . . .
N9 N 0.47832(17) 0.22364(14) 0.34679(12) 0.0131(4) Uani 1 1 d . . . . .
N8 N 0.26537(17) 0.60755(15) 0.40337(13) 0.0148(4) Uani 1 1 d . . . . .
N11 N 0.53120(17) 0.41048(15) 0.17142(13) 0.0149(4) Uani 1 1 d . . . . .
N16 N 0.57452(17) 0.30503(14) 0.52698(13) 0.0141(4) Uani 1 1 d . . . . .
N5 N 0.19569(16) 0.93563(14) 0.40692(13) 0.0127(4) Uani 1 1 d . . . . .
N3 N 0.11304(17) 0.94593(14) 0.22875(13) 0.0139(4) Uani 1 1 d . . . . .
N6 N 0.16587(17) 0.85230(15) 0.57618(13) 0.0150(4) Uani 1 1 d . . . . .
N2 N 0.34099(17) 0.93377(14) 0.20392(13) 0.0141(4) Uani 1 1 d . . . . .
N10 N 0.50585(18) 0.21872(15) 0.25040(13) 0.0151(4) Uani 1 1 d . . . . .
N13 N 0.31455(18) 0.37982(15) 0.19040(13) 0.0154(4) Uani 1 1 d . . . . .
N4 N 0.11302(17) 0.84335(14) 0.29755(13) 0.0137(4) Uani 1 1 d . . . . .
O5 O 0.0766(2) 0.39123(15) 0.97792(15) 0.0388(5) Uani 1 1 d . . . . .
N7 N 0.16685(17) 0.76001(14) 0.55280(13) 0.0148(4) Uani 1 1 d . . . . .
O3 O 0.2041(2) 0.20508(17) 1.03415(15) 0.0516(6) Uani 1 1 d . . . . .
O2 O 0.1035(2) 0.26682(18) 0.88868(15) 0.0482(6) Uani 1 1 d . . . . .
N15 N 0.2095(2) 0.27624(19) 0.56024(15) 0.0289(5) Uani 1 1 d . . . . .
C17 C 0.5257(2) 0.11849(17) 0.40541(16) 0.0154(4) Uani 1 1 d . . . . .
H17 H 0.5202 0.0972 0.4765 0.018 Uiso 1 1 calc R U . . .
C16 C 0.3070(2) 0.51737(18) 0.39557(15) 0.0130(4) Uani 1 1 d . . . . .
C1 C 0.5171(2) 0.79777(18) 0.23693(16) 0.0165(5) Uani 1 1 d . . . . .
H1 H 0.5770 0.7278 0.2671 0.020 Uiso 1 1 calc R U . . .
C12 C 0.1708(2) 0.95114(18) 0.49677(16) 0.0145(4) Uani 1 1 d . . . . .
C2 C 0.5524(2) 0.88094(19) 0.15238(17) 0.0202(5) Uani 1 1 d . . . . .
H2 H 0.6378 0.8784 0.1155 0.024 Uiso 1 1 calc R U . . .
C20 C 0.5756(2) 0.50800(18) 0.24576(16) 0.0171(5) Uani 1 1 d . . . . .
H20 H 0.5773 0.5396 0.2953 0.020 Uiso 1 1 calc R U . . .
C25 C 0.1346(2) 0.44615(18) 0.28271(16) 0.0167(5) Uani 1 1 d . . . . .
H25 H 0.0755 0.4708 0.3364 0.020 Uiso 1 1 calc R U . . .
C3 C 0.4382(2) 0.96637(19) 0.13414(16) 0.0189(5) Uani 1 1 d . . . . .
H3 H 0.4288 1.0358 0.0820 0.023 Uiso 1 1 calc R U . . .
C23 C 0.2135(2) 0.40551(19) 0.14016(16) 0.0192(5) Uani 1 1 d . . . . .
H23 H 0.2210 0.3961 0.0762 0.023 Uiso 1 1 calc R U . . .
C26 C 0.2741(2) 0.31240(18) 0.48846(16) 0.0162(5) Uani 1 1 d . . . . .
O4 O -0.0265(2) 0.2488(2) 1.04507(18) 0.0611(7) Uani 1 1 d . . . . .
C7 C 0.2069(2) 1.00181(18) 0.22653(16) 0.0156(4) Uani 1 1 d . . . . .
H7 H 0.1904 1.0752 0.1719 0.019 Uiso 1 1 calc R U . . .
C18 C 0.5842(2) 0.04493(18) 0.34673(17) 0.0188(5) Uani 1 1 d . . . . .
H18 H 0.6252 -0.0341 0.3690 0.023 Uiso 1 1 calc R U . . .
C27 C 0.5045(2) 0.33487(17) 0.46816(15) 0.0128(4) Uani 1 1 d . . . . .
C10 C 0.1478(2) 1.14599(19) 0.42603(19) 0.0224(5) Uani 1 1 d . . . . .
H10 H 0.1345 1.2182 0.4324 0.027 Uiso 1 1 calc R U . . .
C8 C 0.1892(2) 1.02643(17) 0.32493(16) 0.0145(4) Uani 1 1 d . . . . .
C13 C 0.1559(2) 0.8303(2) 0.67717(16) 0.0204(5) Uani 1 1 d . . . . .
H13 H 0.1535 0.8809 0.7112 0.025 Uiso 1 1 calc R U . . .
C15 C 0.1573(2) 0.6818(2) 0.64069(17) 0.0196(5) Uani 1 1 d . . . . .
C11 C 0.1482(2) 1.05479(19) 0.51110(18) 0.0207(5) Uani 1 1 d . . . . .
H11 H 0.1335 1.0627 0.5765 0.025 Uiso 1 1 calc R U . . .
C9 C 0.1668(2) 1.13279(19) 0.33127(18) 0.0202(5) Uani 1 1 d . . . . .
H9 H 0.1644 1.1955 0.2725 0.024 Uiso 1 1 calc R U . . .
C19 C 0.5696(2) 0.11198(18) 0.24912(17) 0.0179(5) Uani 1 1 d . . . . .
H19 H 0.5996 0.0868 0.1909 0.022 Uiso 1 1 calc R U . . .
C21 C 0.6438(2) 0.5292(2) 0.14895(17) 0.0221(5) Uani 1 1 d . . . . .
H21 H 0.6992 0.5769 0.1198 0.027 Uiso 1 1 calc R U . . .
C4 C 0.0172(2) 0.81687(19) 0.27903(17) 0.0178(5) Uani 1 1 d . . . . .
H4 H -0.0062 0.7494 0.3149 0.021 Uiso 1 1 calc R U . . .
C6 C 0.0187(2) 0.9820(2) 0.16848(16) 0.0195(5) Uani 1 1 d . . . . .
H6 H 0.0006 1.0501 0.1150 0.023 Uiso 1 1 calc R U . . .
C14 C 0.1498(2) 0.7226(2) 0.72057(17) 0.0237(5) Uani 1 1 d . . . . .
H14 H 0.1422 0.6832 0.7903 0.028 Uiso 1 1 calc R U . . .
C24 C 0.0976(2) 0.44759(19) 0.19642(17) 0.0213(5) Uani 1 1 d . . . . .
H24 H 0.0107 0.4724 0.1798 0.026 Uiso 1 1 calc R U . . .
C22 C 0.6133(2) 0.46577(19) 0.10449(17) 0.0205(5) Uani 1 1 d . . . . .
H22 H 0.6450 0.4618 0.0377 0.025 Uiso 1 1 calc R U . . .
C5 C -0.0451(2) 0.9019(2) 0.19920(18) 0.0227(5) Uani 1 1 d . . . . .
H5 H -0.1169 0.9032 0.1723 0.027 Uiso 1 1 calc R U . . .
N17 N 0.2840(3) 0.8924(2) -0.00812(19) 0.0511(7) Uani 1 1 d . . . . .
C29 C 0.2787(3) 0.8063(2) 0.0440(2) 0.0330(6) Uani 1 1 d . . . . .
C28 C 0.2712(3) 0.6957(2) 0.1110(2) 0.0339(6) Uani 1 1 d . . . . .
H28A H 0.3477 0.6370 0.0918 0.051 Uiso 1 1 calc R U . . .
H28B H 0.1901 0.6837 0.1058 0.051 Uiso 1 1 calc R U . . .
H28C H 0.2707 0.6923 0.1804 0.051 Uiso 1 1 calc R U . . .
B1 B 0.4639(3) 0.3289(2) 0.16535(18) 0.0164(5) Uani 1 1 d . . . . .
H1A H 0.4877 0.3155 0.0980 0.020 Uiso 1 1 calc R U . . .
H15 H 0.160(2) 0.610(2) 0.6407(18) 0.021(6) Uiso 1 1 d . . . . .
H1B H 0.166(4) 0.366(3) 0.761(3) 0.066(11) Uiso 1 1 d . . . . .
H1C H 0.199(4) 0.372(3) 0.654(3) 0.067(12) Uiso 1 1 d . . . . .

loop_
_atom_site_aniso_label
_atom_site_aniso_U_11
_atom_site_aniso_U_22
_atom_site_aniso_U_33
_atom_site_aniso_U_23
_atom_site_aniso_U_13
_atom_site_aniso_U_12
Co1 0.01228(15) 0.00846(15) 0.00995(15) -0.00340(11) -0.00228(11) -0.00232(11)
Fe1 0.01276(16) 0.00856(15) 0.00873(15) -0.00192(11) -0.00317(11) -0.00367(12)
Cl1 0.0325(3) 0.0176(3) 0.0187(3) -0.0044(2) 0.0000(2) -0.0076(2)
O1 0.0362(11) 0.0304(10) 0.0291(10) -0.0150(9) -0.0031(8) -0.0079(8)
N1 0.0149(9) 0.0113(9) 0.0148(9) -0.0025(7) -0.0043(7) -0.0023(7)
N12 0.0160(9) 0.0116(9) 0.0107(9) -0.0024(7) -0.0030(7) -0.0041(7)
N14 0.0176(9) 0.0128(9) 0.0121(9) -0.0036(7) -0.0044(7) -0.0052(7)
N9 0.0173(9) 0.0123(9) 0.0104(9) -0.0029(7) -0.0023(7) -0.0054(7)
N8 0.0175(9) 0.0128(10) 0.0152(9) -0.0040(7) -0.0052(7) -0.0039(8)
N11 0.0192(10) 0.0153(9) 0.0100(9) -0.0023(7) -0.0022(7) -0.0062(8)
N16 0.0155(9) 0.0137(9) 0.0133(9) -0.0032(7) -0.0036(8) -0.0040(7)
N5 0.0105(9) 0.0114(9) 0.0171(9) -0.0058(7) -0.0035(7) -0.0013(7)
N3 0.0143(9) 0.0140(9) 0.0120(9) -0.0020(7) -0.0038(7) -0.0027(7)
N6 0.0143(9) 0.0176(10) 0.0154(9) -0.0100(7) -0.0019(7) -0.0022(7)
N2 0.0142(9) 0.0117(9) 0.0140(9) -0.0006(7) -0.0027(7) -0.0036(7)
N10 0.0211(10) 0.0150(9) 0.0108(9) -0.0050(7) -0.0009(7) -0.0068(8)
N13 0.0232(10) 0.0149(9) 0.0108(9) -0.0022(7) -0.0054(8) -0.0082(8)
N4 0.0136(9) 0.0144(9) 0.0135(9) -0.0050(7) -0.0006(7) -0.0044(7)
O5 0.0588(13) 0.0213(9) 0.0449(11) -0.0058(8) -0.0350(10) -0.0071(9)
N7 0.0150(9) 0.0144(9) 0.0143(9) -0.0057(7) -0.0019(7) -0.0020(7)
O3 0.0521(13) 0.0354(12) 0.0327(11) 0.0067(9) -0.0077(10) 0.0120(10)
O2 0.0775(16) 0.0437(12) 0.0298(11) -0.0190(9) -0.0004(10) -0.0220(11)
N15 0.0348(12) 0.0416(13) 0.0203(11) -0.0124(10) 0.0057(10) -0.0261(11)
C17 0.0170(11) 0.0125(11) 0.0152(11) -0.0005(9) -0.0041(9) -0.0051(9)
C16 0.0144(10) 0.0157(12) 0.0095(10) -0.0007(8) -0.0047(8) -0.0059(9)
C1 0.0136(11) 0.0149(11) 0.0203(11) -0.0072(9) -0.0027(9) -0.0012(9)
C12 0.0082(10) 0.0169(11) 0.0206(11) -0.0098(9) -0.0047(8) -0.0001(8)
C2 0.0164(11) 0.0239(12) 0.0198(12) -0.0076(10) 0.0029(9) -0.0076(10)
C20 0.0230(12) 0.0139(11) 0.0169(11) -0.0021(9) -0.0051(9) -0.0093(9)
C25 0.0169(11) 0.0139(11) 0.0179(11) -0.0008(9) -0.0051(9) -0.0051(9)
C3 0.0223(12) 0.0189(12) 0.0134(11) -0.0005(9) 0.0008(9) -0.0102(10)
C23 0.0291(13) 0.0198(12) 0.0127(11) 0.0021(9) -0.0100(10) -0.0141(10)
C26 0.0183(11) 0.0164(11) 0.0194(12) -0.0081(9) -0.0061(10) -0.0063(9)
O4 0.0561(15) 0.0679(16) 0.0596(15) -0.0215(12) 0.0244(12) -0.0376(13)
C7 0.0147(11) 0.0120(10) 0.0167(11) 0.0008(8) -0.0038(9) -0.0040(9)
C18 0.0222(12) 0.0107(11) 0.0212(12) -0.0039(9) -0.0005(9) -0.0047(9)
C27 0.0150(11) 0.0110(10) 0.0124(10) -0.0037(8) 0.0001(9) -0.0052(8)
C10 0.0154(11) 0.0152(11) 0.0430(15) -0.0152(11) -0.0101(10) -0.0014(9)
C8 0.0085(10) 0.0126(11) 0.0215(11) -0.0040(9) -0.0027(9) -0.0026(8)
C13 0.0151(11) 0.0313(13) 0.0162(11) -0.0134(10) -0.0020(9) -0.0019(10)
C15 0.0148(11) 0.0204(12) 0.0183(12) -0.0022(9) -0.0010(9) -0.0034(9)
C11 0.0153(11) 0.0217(12) 0.0311(13) -0.0166(10) -0.0079(10) -0.0004(9)
C9 0.0143(11) 0.0136(11) 0.0329(13) -0.0043(10) -0.0075(10) -0.0042(9)
C19 0.0206(12) 0.0151(11) 0.0207(12) -0.0106(9) 0.0032(9) -0.0070(9)
C21 0.0240(13) 0.0224(12) 0.0196(12) 0.0006(9) -0.0012(10) -0.0143(10)
C4 0.0141(11) 0.0221(12) 0.0218(12) -0.0129(9) 0.0002(9) -0.0061(9)
C6 0.0160(11) 0.0246(12) 0.0158(11) -0.0079(9) -0.0066(9) 0.0015(9)
C14 0.0158(12) 0.0341(14) 0.0137(11) -0.0058(10) -0.0009(9) -0.0007(10)
C24 0.0224(12) 0.0206(12) 0.0218(12) 0.0019(9) -0.0124(10) -0.0091(10)
C22 0.0246(12) 0.0225(12) 0.0122(11) -0.0016(9) 0.0006(9) -0.0101(10)
C5 0.0172(12) 0.0321(14) 0.0252(12) -0.0161(11) -0.0076(10) -0.0037(10)
N17 0.071(2) 0.0437(16) 0.0348(14) -0.0193(13) 0.0173(13) -0.0216(14)
C29 0.0355(15) 0.0389(17) 0.0264(14) -0.0214(13) 0.0075(11) -0.0093(13)
C28 0.0370(15) 0.0323(15) 0.0273(14) -0.0120(11) 0.0006(12) -0.0044(12)
B1 0.0252(14) 0.0151(12) 0.0112(12) -0.0047(10) -0.0034(10) -0.0072(10)

loop_
_atom_type_symbol
_atom_type_description
_atom_type_scat_dispersion_real
_atom_type_scat_dispersion_imag
_atom_type_scat_source
C C 0.0033 0.0016 'International Tables Vol C Tables 4.2.6.8 and 6.1.1.4'
H H 0.0000 0.0000 'International Tables Vol C Tables 4.2.6.8 and 6.1.1.4'
B B 0.0013 0.0007 'International Tables Vol C Tables 4.2.6.8 and 6.1.1.4'
Cl Cl 0.1484 0.1585 'International Tables Vol C Tables 4.2.6.8 and 6.1.1.4'
Co Co 0.3494 0.9721 'International Tables Vol C Tables 4.2.6.8 and 6.1.1.4'
Fe Fe 0.3463 0.8444 'International Tables Vol C Tables 4.2.6.8 and 6.1.1.4'
N N 0.0061 0.0033 'International Tables Vol C Tables 4.2.6.8 and 6.1.1.4'
O O 0.0106 0.0060 'International Tables Vol C Tables 4.2.6.8 and 6.1.1.4'

loop_
_geom_angle_atom_site_label_1
_geom_angle_atom_site_label_2
_geom_angle_atom_site_label_3
_geom_angle
_geom_angle_site_symmetry_1
_geom_angle_site_symmetry_3
_geom_angle_publ_flag
N1 Co1 N7 148.27(7) . . ?
N8 Co1 N1 109.22(7) . . ?
N8 Co1 N16 89.10(7) . 2_666 ?
N8 Co1 N5 164.62(7) . . ?
N8 Co1 N4 91.74(7) . . ?
N8 Co1 N7 97.85(7) . . ?
N16 Co1 N1 85.17(7) 2_666 . ?
N16 Co1 N5 101.05(7) 2_666 . ?
N16 Co1 N4 169.63(7) 2_666 . ?
N16 Co1 N7 78.88(7) 2_666 . ?
N5 Co1 N1 83.35(7) . . ?
N5 Co1 N7 73.18(7) . . ?
N4 Co1 N1 84.80(7) . . ?
N4 Co1 N5 80.36(7) . . ?
N4 Co1 N7 111.21(7) . . ?
N12 Fe1 N9 88.15(7) . . ?
N14 Fe1 N12 88.99(7) . . ?
N14 Fe1 N9 88.58(7) . . ?
C16 Fe1 N12 89.68(8) . . ?
C16 Fe1 N14 92.21(8) . . ?
C16 Fe1 N9 177.68(8) . . ?
C16 Fe1 C26 88.69(9) . . ?
C26 Fe1 N12 177.16(8) . . ?
C26 Fe1 N14 93.40(8) . . ?
C26 Fe1 N9 93.44(8) . . ?
C27 Fe1 N12 93.17(8) . . ?
C27 Fe1 N14 177.43(8) . . ?
C27 Fe1 N9 90.10(8) . . ?
C27 Fe1 C16 89.21(9) . . ?
C27 Fe1 C26 84.48(9) . . ?
O5 Cl1 O3 108.32(13) . . ?
O5 Cl1 O2 109.17(12) . . ?
O5 Cl1 O4 110.33(14) . . ?
O2 Cl1 O3 109.49(13) . . ?
O4 Cl1 O3 110.53(14) . . ?
O4 Cl1 O2 108.98(15) . . ?
H1B O1 H1C 106(3) . . ?
N2 N1 Co1 119.08(13) . . ?
C1 N1 Co1 135.90(14) . . ?
C1 N1 N2 104.70(17) . . ?
N11 N12 Fe1 119.76(13) . . ?
C20 N12 Fe1 132.96(15) . . ?
C20 N12 N11 107.27(17) . . ?
N13 N14 Fe1 119.15(13) . . ?
C25 N14 Fe1 133.81(15) . . ?
C25 N14 N13 107.01(17) . . ?
N10 N9 Fe1 119.24(13) . . ?
C17 N9 Fe1 133.85(15) . . ?
C17 N9 N10 106.89(17) . . ?
C16 N8 Co1 160.12(17) . . ?
N12 N11 B1 118.43(16) . . ?
C22 N11 N12 108.97(17) . . ?
C22 N11 B1 132.59(18) . . ?
C27 N16 Co1 163.59(17) . 2_666 ?
C12 N5 Co1 118.51(14) . . ?
C12 N5 C8 118.54(18) . . ?
C8 N5 Co1 122.79(14) . . ?
N4 N3 C7 120.53(16) . . ?
C6 N3 N4 111.31(18) . . ?
C6 N3 C7 128.16(18) . . ?
N7 N6 C12 117.97(17) . . ?
C13 N6 N7 110.81(18) . . ?
C13 N6 C12 131.18(19) . . ?
N1 N2 C7 119.25(17) . . ?
C3 N2 N1 111.59(17) . . ?
C3 N2 C7 128.01(18) . . ?
N9 N10 B1 118.51(17) . . ?
C19 N10 N9 109.65(17) . . ?
C19 N10 B1 131.83(18) . . ?
N14 N13 B1 119.26(17) . . ?
C23 N13 N14 108.84(18) . . ?
C23 N13 B1 131.89(19) . . ?
N3 N4 Co1 118.13(13) . . ?
C4 N4 Co1 136.80(15) . . ?
C4 N4 N3 105.03(17) . . ?
N6 N7 Co1 111.10(12) . . ?
C15 N7 Co1 137.74(15) . . ?
C15 N7 N6 105.07(18) . . ?
N9 C17 H17 125.0 . . ?
N9 C17 C18 109.95(19) . . ?
C18 C17 H17 125.0 . . ?
N8 C16 Fe1 174.80(19) . . ?
N1 C1 H1 124.5 . . ?
N1 C1 C2 111.01(19) . . ?
C2 C1 H1 124.5 . . ?
N5 C12 N6 113.07(18) . . ?
N5 C12 C11 123.5(2) . . ?
C11 C12 N6 123.4(2) . . ?
C1 C2 H2 127.3 . . ?
C3 C2 C1 105.46(19) . . ?
C3 C2 H2 127.3 . . ?
N12 C20 H20 124.9 . . ?
N12 C20 C21 110.1(2) . . ?
C21 C20 H20 124.9 . . ?
N14 C25 H25 125.0 . . ?
N14 C25 C24 110.1(2) . . ?
C24 C25 H25 125.0 . . ?
N2 C3 C2 107.22(19) . . ?
N2 C3 H3 126.4 . . ?
C2 C3 H3 126.4 . . ?
N13 C23 H23 125.5 . . ?
N13 C23 C24 108.9(2) . . ?
C24 C23 H23 125.5 . . ?
N15 C26 Fe1 177.00(19) . . ?
N3 C7 H7 108.2 . . ?
N3 C7 C8 111.03(17) . . ?
N2 C7 N3 110.49(17) . . ?
N2 C7 H7 108.2 . . ?
N2 C7 C8 110.53(17) . . ?
C8 C7 H7 108.2 . . ?
C17 C18 H18 127.5 . . ?
C19 C18 C17 105.03(19) . . ?
C19 C18 H18 127.5 . . ?
N16 C27 Fe1 175.48(18) . . ?
C11 C10 H10 119.8 . . ?
C11 C10 C9 120.4(2) . . ?
C9 C10 H10 119.8 . . ?
N5 C8 C7 114.66(18) . . ?
N5 C8 C9 122.2(2) . . ?
C9 C8 C7 123.11(19) . . ?
N6 C13 H13 126.3 . . ?
N6 C13 C14 107.5(2) . . ?
C14 C13 H13 126.3 . . ?
N7 C15 C14 111.0(2) . . ?
N7 C15 H15 118.3(15) . . ?
C14 C15 H15 130.6(15) . . ?
C12 C11 H11 121.5 . . ?
C10 C11 C12 117.0(2) . . ?
C10 C11 H11 121.5 . . ?
C10 C9 H9 121.0 . . ?
C8 C9 C10 118.1(2) . . ?
C8 C9 H9 121.0 . . ?
N10 C19 C18 108.48(19) . . ?
N10 C19 H19 125.8 . . ?
C18 C19 H19 125.8 . . ?
C20 C21 H21 127.6 . . ?
C22 C21 C20 104.9(2) . . ?
C22 C21 H21 127.6 . . ?
N4 C4 H4 124.5 . . ?
N4 C4 C5 110.9(2) . . ?
C5 C4 H4 124.5 . . ?
N3 C6 H6 126.5 . . ?
N3 C6 C5 106.9(2) . . ?
C5 C6 H6 126.5 . . ?
C13 C14 C15 105.6(2) . . ?
C13 C14 H14 127.2 . . ?
C15 C14 H14 127.2 . . ?
C25 C24 H24 127.4 . . ?
C23 C24 C25 105.2(2) . . ?
C23 C24 H24 127.4 . . ?
N11 C22 C21 108.8(2) . . ?
N11 C22 H22 125.6 . . ?
C21 C22 H22 125.6 . . ?
C4 C5 H5 127.1 . . ?
C6 C5 C4 105.8(2) . . ?
C6 C5 H5 127.1 . . ?
N17 C29 C28 179.7(3) . . ?
C29 C28 H28A 109.5 . . ?
C29 C28 H28B 109.5 . . ?
C29 C28 H28C 109.5 . . ?
H28A C28 H28B 109.5 . . ?
H28A C28 H28C 109.5 . . ?
H28B C28 H28C 109.5 . . ?
N11 B1 H1A 111.9 . . ?
N10 B1 N11 106.82(17) . . ?
N10 B1 H1A 111.9 . . ?
N13 B1 N11 107.30(17) . . ?
N13 B1 N10 106.82(17) . . ?
N13 B1 H1A 111.9 . . ?

loop_
_geom_bond_atom_site_label_1
_geom_bond_atom_site_label_2
_geom_bond_distance
_geom_bond_site_symmetry_2
_geom_bond_publ_flag
Co1 N1 2.1456(18) . ?
Co1 N8 2.0545(18) . ?
Co1 N16 2.1071(18) 2_666 ?
Co1 N5 2.1402(17) . ?
Co1 N4 2.1366(18) . ?
Co1 N7 2.1874(18) . ?
Fe1 N12 1.9704(17) . ?
Fe1 N14 1.9617(17) . ?
Fe1 N9 1.9936(18) . ?
Fe1 C16 1.916(2) . ?
Fe1 C26 1.919(2) . ?
Fe1 C27 1.913(2) . ?
Cl1 O5 1.4203(18) . ?
Cl1 O3 1.444(2) . ?
Cl1 O2 1.434(2) . ?
Cl1 O4 1.426(2) . ?
O1 H1B 0.94(4) . ?
O1 H1C 0.90(4) . ?
N1 N2 1.366(2) . ?
N1 C1 1.335(3) . ?
N12 N11 1.363(2) . ?
N12 C20 1.335(3) . ?
N14 N13 1.367(2) . ?
N14 C25 1.337(3) . ?
N9 N10 1.362(2) . ?
N9 C17 1.339(3) . ?
N8 C16 1.154(3) . ?
N11 C22 1.346(3) . ?
N11 B1 1.543(3) . ?
N16 Co1 2.1072(18) 2_666 ?
N16 C27 1.151(3) . ?
N5 C12 1.325(3) . ?
N5 C8 1.349(3) . ?
N3 N4 1.369(2) . ?
N3 C7 1.453(3) . ?
N3 C6 1.356(3) . ?
N6 N7 1.374(2) . ?
N6 C12 1.408(3) . ?
N6 C13 1.358(3) . ?
N2 C3 1.349(3) . ?
N2 C7 1.452(3) . ?
N10 C19 1.342(3) . ?
N10 B1 1.541(3) . ?
N13 C23 1.346(3) . ?
N13 B1 1.536(3) . ?
N4 C4 1.325(3) . ?
N7 C15 1.329(3) . ?
N15 C26 1.151(3) . ?
C17 H17 0.9500 . ?
C17 C18 1.394(3) . ?
C1 H1 0.9500 . ?
C1 C2 1.401(3) . ?
C12 C11 1.387(3) . ?
C2 H2 0.9500 . ?
C2 C3 1.365(3) . ?
C20 H20 0.9500 . ?
C20 C21 1.390(3) . ?
C25 H25 0.9500 . ?
C25 C24 1.387(3) . ?
C3 H3 0.9500 . ?
C23 H23 0.9500 . ?
C23 C24 1.374(3) . ?
C7 H7 1.0000 . ?
C7 C8 1.512(3) . ?
C18 H18 0.9500 . ?
C18 C19 1.381(3) . ?
C10 H10 0.9500 . ?
C10 C11 1.382(3) . ?
C10 C9 1.389(3) . ?
C8 C9 1.375(3) . ?
C13 H13 0.9500 . ?
C13 C14 1.359(3) . ?
C15 C14 1.406(3) . ?
C15 H15 0.94(3) . ?
C11 H11 0.9500 . ?
C9 H9 0.9500 . ?
C19 H19 0.9500 . ?
C21 H21 0.9500 . ?
C21 C22 1.381(3) . ?
C4 H4 0.9500 . ?
C4 C5 1.405(3) . ?
C6 H6 0.9500 . ?
C6 C5 1.360(3) . ?
C14 H14 0.9500 . ?
C24 H24 0.9500 . ?
C22 H22 0.9500 . ?
C5 H5 0.9500 . ?
N17 C29 1.135(4) . ?
C29 C28 1.459(4) . ?
C28 H28A 0.9800 . ?
C28 H28B 0.9800 . ?
C28 H28C 0.9800 . ?
B1 H1A 1.0000 . ?

loop_
_geom_torsion_atom_site_label_1
_geom_torsion_atom_site_label_2
_geom_torsion_atom_site_label_3
_geom_torsion_atom_site_label_4
_geom_torsion
_geom_torsion_site_symmetry_1
_geom_torsion_site_symmetry_2
_geom_torsion_site_symmetry_3
_geom_torsion_site_symmetry_4
_geom_torsion_publ_flag
Co1 N1 N2 C3 173.03(14) . . . . ?
Co1 N1 N2 C7 4.3(2) . . . . ?
Co1 N1 C1 C2 -172.11(16) . . . . ?
Co1 N5 C12 N6 -11.2(2) . . . . ?
Co1 N5 C12 C11 170.58(16) . . . . ?
Co1 N5 C8 C7 9.8(2) . . . . ?
Co1 N5 C8 C9 -170.83(15) . . . . ?
Co1 N4 C4 C5 -177.97(16) . . . . ?
Co1 N7 C15 C14 148.40(18) . . . . ?
Fe1 N12 N11 C22 178.83(14) . . . . ?
Fe1 N12 N11 B1 -0.8(2) . . . . ?
Fe1 N12 C20 C21 -178.53(16) . . . . ?
Fe1 N14 N13 C23 177.94(13) . . . . ?
Fe1 N14 N13 B1 -1.1(2) . . . . ?
Fe1 N14 C25 C24 -177.38(15) . . . . ?
Fe1 N9 N10 C19 178.37(14) . . . . ?
Fe1 N9 N10 B1 -0.8(2) . . . . ?
Fe1 N9 C17 C18 -178.14(15) . . . . ?
N1 N2 C3 C2 1.4(2) . . . . ?
N1 N2 C7 N3 -63.3(2) . . . . ?
N1 N2 C7 C8 60.0(2) . . . . ?
N1 C1 C2 C3 -0.1(3) . . . . ?
N12 N11 C22 C21 0.0(2) . . . . ?
N12 N11 B1 N10 -57.4(2) . . . . ?
N12 N11 B1 N13 56.8(2) . . . . ?
N12 C20 C21 C22 -0.3(3) . . . . ?
N14 N13 C23 C24 -0.1(2) . . . . ?
N14 N13 B1 N11 -56.0(2) . . . . ?
N14 N13 B1 N10 58.3(2) . . . . ?
N14 C25 C24 C23 -0.3(2) . . . . ?
N9 N10 C19 C18 0.1(2) . . . . ?
N9 N10 B1 N11 58.1(2) . . . . ?
N9 N10 B1 N13 -56.5(2) . . . . ?
N9 C17 C18 C19 0.1(2) . . . . ?
N11 N12 C20 C21 0.4(2) . . . . ?
N5 C12 C11 C10 2.1(3) . . . . ?
N5 C8 C9 C10 -1.3(3) . . . . ?
N3 N4 C4 C5 -0.4(2) . . . . ?
N3 C7 C8 N5 55.1(2) . . . . ?
N3 C7 C8 C9 -124.2(2) . . . . ?
N3 C6 C5 C4 -0.8(2) . . . . ?
N6 N7 C15 C14 0.1(2) . . . . ?
N6 C12 C11 C10 -175.90(19) . . . . ?
N6 C13 C14 C15 0.2(2) . . . . ?
N2 N1 C1 C2 0.9(2) . . . . ?
N2 C7 C8 N5 -67.9(2) . . . . ?
N2 C7 C8 C9 112.8(2) . . . . ?
N10 N9 C17 C18 0.0(2) . . . . ?
N13 N14 C25 C24 0.2(2) . . . . ?
N13 C23 C24 C25 0.2(2) . . . . ?
N4 N3 C7 N2 62.2(2) . . . . ?
N4 N3 C7 C8 -60.9(2) . . . . ?
N4 N3 C6 C5 0.6(2) . . . . ?
N4 C4 C5 C6 0.7(3) . . . . ?
N7 N6 C12 N5 -9.5(3) . . . . ?
N7 N6 C12 C11 168.72(19) . . . . ?
N7 N6 C13 C14 -0.2(2) . . . . ?
N7 C15 C14 C13 -0.2(3) . . . . ?
C17 N9 N10 C19 -0.1(2) . . . . ?
C17 N9 N10 B1 -179.25(18) . . . . ?
C17 C18 C19 N10 -0.2(2) . . . . ?
C1 N1 N2 C3 -1.4(2) . . . . ?
C1 N1 N2 C7 -170.13(18) . . . . ?
C1 C2 C3 N2 -0.7(3) . . . . ?
C12 N5 C8 C7 -174.72(18) . . . . ?
C12 N5 C8 C9 4.6(3) . . . . ?
C12 N6 N7 Co1 24.2(2) . . . . ?
C12 N6 N7 C15 -178.08(18) . . . . ?
C12 N6 C13 C14 177.6(2) . . . . ?
C20 N12 N11 C22 -0.2(2) . . . . ?
C20 N12 N11 B1 -179.86(18) . . . . ?
C20 C21 C22 N11 0.2(3) . . . . ?
C25 N14 N13 C23 -0.1(2) . . . . ?
C25 N14 N13 B1 -179.19(18) . . . . ?
C3 N2 C7 N3 130.1(2) . . . . ?
C3 N2 C7 C8 -106.6(2) . . . . ?
C23 N13 B1 N11 125.2(2) . . . . ?
C23 N13 B1 N10 -120.5(2) . . . . ?
C7 N3 N4 Co1 -1.7(2) . . . . ?
C7 N3 N4 C4 -179.86(18) . . . . ?
C7 N3 C6 C5 -179.7(2) . . . . ?
C7 N2 C3 C2 168.9(2) . . . . ?
C7 C8 C9 C10 177.96(19) . . . . ?
C8 N5 C12 N6 173.16(17) . . . . ?
C8 N5 C12 C11 -5.1(3) . . . . ?
C13 N6 N7 Co1 -157.71(14) . . . . ?
C13 N6 N7 C15 0.0(2) . . . . ?
C13 N6 C12 N5 172.9(2) . . . . ?
C13 N6 C12 C11 -8.9(3) . . . . ?
C11 C10 C9 C8 -1.7(3) . . . . ?
C9 C10 C11 C12 1.3(3) . . . . ?
C19 N10 B1 N11 -120.9(2) . . . . ?
C19 N10 B1 N13 124.5(2) . . . . ?
C6 N3 N4 Co1 177.99(14) . . . . ?
C6 N3 N4 C4 -0.2(2) . . . . ?
C6 N3 C7 N2 -117.5(2) . . . . ?
C6 N3 C7 C8 119.5(2) . . . . ?
C22 N11 B1 N10 123.1(2) . . . . ?
C22 N11 B1 N13 -122.7(2) . . . . ?
B1 N11 C22 C21 179.6(2) . . . . ?
B1 N10 C19 C18 179.2(2) . . . . ?
B1 N13 C23 C24 178.8(2) . . . . ?
